data_4109726
loop_
_publ_author_name
'Nathan A. Eckert'
'William G. Dougherty'
'Glenn P. A. Yap'
'Charles G. Riordan'

_publ_section_title
;
 Methyl Transfer from Methylcobaloxime to (Triphos)Ni(PPh3): Relevance to
 the Mechanism of Acetyl Coenzyme A Synthase
;
_journal_name_full 'Journal of the American Chemical Society'
_journal_page_first 9286
_journal_page_last 9287
_journal_paper_doi 10.1021/ja072063o
_journal_volume 129
_journal_year 2007
_chemical_formula_sum 'C52 H48 Ni P4'
_chemical_formula_weight 855.49
_chemical_name_systematic
; 
 ? 
;
_space_group_IT_number 2
_symmetry_cell_setting triclinic
_symmetry_space_group_name_Hall '-P 1'
_symmetry_space_group_name_H-M 'P -1'
_atom_sites_solution_hydrogens geom
_atom_sites_solution_primary direct
_atom_sites_solution_secondary difmap
_audit_creation_method SHELXL-97
_cell_angle_alpha 89.715(14)
_cell_angle_beta 80.764(12)
_cell_angle_gamma 67.580(16)
_cell_formula_units_Z 2
_cell_length_a 10.4849(18)
_cell_length_b 11.872(2)
_cell_length_c 18.977(4)
_cell_measurement_reflns_used 867
_cell_measurement_temperature 120(2)
_cell_measurement_theta_max 20.39
_cell_measurement_theta_min 2.22
_cell_volume 2151.2(7)
_computing_cell_refinement 'SHELXTL, Sheldrick (2001)'
_computing_data_collection 'SMART, Bruker (2002)'
_computing_data_reduction 'SHELXTL, Sheldrick (2001)'
_computing_molecular_graphics 'SHELXTL, Sheldrick (2001)'
_computing_publication_material 'SHELXTL, Sheldrick (2001)'
_computing_structure_refinement 'SHELXL-97 (Sheldrick, 1997)'
_computing_structure_solution 'SHELXS-97 (Sheldrick, 1990)'
_diffrn_ambient_temperature 120(2)
_diffrn_detector_area_resol_mean 836.6
_diffrn_measured_fraction_theta_full 0.997
_diffrn_measured_fraction_theta_max 0.914
_diffrn_measurement_device_type 'Bruker AXS APEX diffractometer'
_diffrn_measurement_method \w
_diffrn_radiation_monochromator graphite
_diffrn_radiation_source 'fine-focus sealed tube'
_diffrn_radiation_type MoK\a
_diffrn_radiation_wavelength 0.71073
_diffrn_reflns_av_R_equivalents 0.0571
_diffrn_reflns_av_sigmaI/netI 0.0818
_diffrn_reflns_limit_h_max 13
_diffrn_reflns_limit_h_min -13
_diffrn_reflns_limit_k_max 15
_diffrn_reflns_limit_k_min -15
_diffrn_reflns_limit_l_max 25
_diffrn_reflns_limit_l_min -25
_diffrn_reflns_number 24407
_diffrn_reflns_theta_full 25.00
_diffrn_reflns_theta_max 28.29
_diffrn_reflns_theta_min 1.86
_diffrn_standards_decay_% <1
_exptl_absorpt_coefficient_mu 0.636
_exptl_absorpt_correction_T_max 0.9163
_exptl_absorpt_correction_T_min 0.8624
_exptl_absorpt_correction_type multi-scan
_exptl_absorpt_process_details 'SADABS, Sheldrick (2003)'
_exptl_crystal_colour orange
_exptl_crystal_density_diffrn 1.321
_exptl_crystal_description block
_exptl_crystal_F_000 896
_exptl_crystal_size_max 0.24
_exptl_crystal_size_mid 0.20
_exptl_crystal_size_min 0.14
_refine_diff_density_max 0.863
_refine_diff_density_min -0.333
_refine_diff_density_rms 0.087
_refine_ls_extinction_method none
_refine_ls_goodness_of_fit_ref 1.024
_refine_ls_hydrogen_treatment constr
_refine_ls_matrix_type full
_refine_ls_number_parameters 492
_refine_ls_number_reflns 9754
_refine_ls_number_restraints 6
_refine_ls_restrained_S_all 1.032
_refine_ls_R_factor_all 0.0849
_refine_ls_R_factor_gt 0.0565
_refine_ls_shift/su_max 0.000
_refine_ls_shift/su_mean 0.000
_refine_ls_structure_factor_coef Fsqd
_refine_ls_weighting_details 'calc w=1/[\s^2^(Fo^2^)+(0.0538P)^2^+0.4702P] where P=(Fo^2^+2Fc^2^)/3'
_refine_ls_weighting_scheme calc
_refine_ls_wR_factor_gt 0.1178
_refine_ls_wR_factor_ref 0.1337
_reflns_number_gt 6996
_reflns_number_total 9754
_reflns_threshold_expression >2sigma(I)
_cod_data_source_file ja072063osi20070404_015509.cif
_cod_data_source_block char126
_cod_original_cell_volume 2151.3(7)
_cod_database_code 4109726

loop_
_symmetry_equiv_pos_as_xyz
'x, y, z'
'-x, -y, -z'

loop_
_atom_site_label
_atom_site_type_symbol
_atom_site_fract_x
_atom_site_fract_y
_atom_site_fract_z
_atom_site_U_iso_or_equiv
_atom_site_adp_type
_atom_site_occupancy
_atom_site_symmetry_multiplicity
_atom_site_calc_flag
_atom_site_refinement_flags
_atom_site_disorder_assembly
_atom_site_disorder_group
Ni Ni 0.31016(4) 0.18827(3) 0.226474(19) 0.01801(11) Uani 1 1 d . A .
P1 P 0.44932(8) 0.25456(7) 0.15858(4) 0.01977(18) Uani 1 1 d . . .
P2 P 0.48599(8) 0.02824(7) 0.24325(4) 0.01943(18) Uani 1 1 d . . .
P3 P 0.23605(8) 0.07852(7) 0.16726(4) 0.01963(18) Uani 1 1 d . . .
P4 P 0.16275(8) 0.31685(7) 0.30929(4) 0.0247(2) Uani 1 1 d D . .
C1 C 0.3166(4) 0.3193(3) 0.03918(17) 0.0334(8) Uani 1 1 d . . .
H1A H 0.2426 0.3033 0.0673 0.040 Uiso 1 1 calc R . .
C2 C 0.3036(4) 0.3576(3) -0.02934(19) 0.0403(9) Uani 1 1 d . . .
H2A H 0.2209 0.3677 -0.0476 0.048 Uiso 1 1 calc R . .
C3 C 0.4094(4) 0.3811(3) -0.07101(17) 0.0363(9) Uani 1 1 d . . .
H3A H 0.3993 0.4089 -0.1176 0.044 Uiso 1 1 calc R . .
C4 C 0.5298(4) 0.3641(3) -0.04501(18) 0.0354(9) Uani 1 1 d . . .
H4A H 0.6048 0.3775 -0.0741 0.042 Uiso 1 1 calc R . .
C5 C 0.5418(4) 0.3272(3) 0.02415(16) 0.0310(8) Uani 1 1 d . . .
H5A H 0.6245 0.3177 0.0422 0.037 Uiso 1 1 calc R . .
C6 C 0.4357(3) 0.3040(3) 0.06735(15) 0.0219(7) Uani 1 1 d . . .
C7 C 0.3820(3) 0.4918(3) 0.21200(16) 0.0239(7) Uani 1 1 d . . .
H7A H 0.2935 0.5058 0.1991 0.029 Uiso 1 1 calc R . .
C8 C 0.4006(3) 0.5853(3) 0.24579(16) 0.0276(7) Uani 1 1 d . . .
H8A H 0.3255 0.6627 0.2561 0.033 Uiso 1 1 calc R . .
C9 C 0.5287(3) 0.5663(3) 0.26474(17) 0.0285(7) Uani 1 1 d . . .
H9A H 0.5415 0.6303 0.2888 0.034 Uiso 1 1 calc R . .
C10 C 0.6384(4) 0.4542(3) 0.24862(17) 0.0308(8) Uani 1 1 d . . .
H10A H 0.7270 0.4415 0.2609 0.037 Uiso 1 1 calc R . .
C11 C 0.6193(3) 0.3605(3) 0.21468(16) 0.0257(7) Uani 1 1 d . . .
H11A H 0.6954 0.2839 0.2037 0.031 Uiso 1 1 calc R . .
C12 C 0.4902(3) 0.3766(3) 0.19621(15) 0.0207(6) Uani 1 1 d . . .
C13 C 0.6224(3) 0.1250(3) 0.14041(16) 0.0240(7) Uani 1 1 d . . .
H13A H 0.6252 0.0717 0.0998 0.029 Uiso 1 1 calc R . .
H13B H 0.6973 0.1567 0.1272 0.029 Uiso 1 1 calc R . .
C14 C 0.6479(3) 0.0513(3) 0.20652(16) 0.0242(7) Uani 1 1 d . . .
H14A H 0.6724 0.0957 0.2427 0.029 Uiso 1 1 calc R . .
H14B H 0.7265 -0.0286 0.1935 0.029 Uiso 1 1 calc R . .
C15 C 0.6312(4) -0.0396(3) 0.3604(2) 0.0421(10) Uani 1 1 d . . .
H15A H 0.6840 0.0063 0.3409 0.050 Uiso 1 1 calc R . .
C16 C 0.6546(5) -0.0930(4) 0.4244(2) 0.0658(14) Uani 1 1 d . . .
H16A H 0.7232 -0.0834 0.4483 0.079 Uiso 1 1 calc R . .
C17 C 0.5801(5) -0.1600(4) 0.4541(2) 0.0595(12) Uani 1 1 d . . .
H17A H 0.5968 -0.1963 0.4982 0.071 Uiso 1 1 calc R . .
C18 C 0.4812(4) -0.1742(3) 0.41952(19) 0.0398(9) Uani 1 1 d . . .
H18A H 0.4301 -0.2213 0.4393 0.048 Uiso 1 1 calc R . .
C19 C 0.4563(3) -0.1198(3) 0.35561(17) 0.0296(8) Uani 1 1 d . . .
H19A H 0.3863 -0.1287 0.3326 0.036 Uiso 1 1 calc R . .
C20 C 0.5319(3) -0.0516(3) 0.32397(16) 0.0227(7) Uani 1 1 d . . .
C21 C 0.4931(3) -0.0961(3) 0.18046(16) 0.0240(7) Uani 1 1 d . . .
H21A H 0.5911 -0.1408 0.1566 0.029 Uiso 1 1 calc R . .
H21B H 0.4617 -0.1546 0.2081 0.029 Uiso 1 1 calc R . .
C22 C 0.4003(3) -0.0455(3) 0.12350(16) 0.0235(7) Uani 1 1 d . . .
H22A H 0.3789 -0.1110 0.1025 0.028 Uiso 1 1 calc R . .
H22B H 0.4495 -0.0133 0.0847 0.028 Uiso 1 1 calc R . .
C23 C 0.1353(3) -0.0236(3) 0.28606(17) 0.0283(7) Uani 1 1 d . . .
H23A H 0.1658 0.0256 0.3130 0.034 Uiso 1 1 calc R . .
C24 C 0.0784(4) -0.1012(3) 0.32115(19) 0.0361(9) Uani 1 1 d . . .
H24A H 0.0710 -0.1050 0.3716 0.043 Uiso 1 1 calc R . .
C25 C 0.0329(4) -0.1725(3) 0.2830(2) 0.0378(9) Uani 1 1 d . . .
H25A H -0.0059 -0.2256 0.3069 0.045 Uiso 1 1 calc R . .
C26 C 0.0439(4) -0.1663(3) 0.2099(2) 0.0399(9) Uani 1 1 d . . .
H26A H 0.0125 -0.2153 0.1834 0.048 Uiso 1 1 calc R . .
C27 C 0.1005(4) -0.0891(3) 0.17475(19) 0.0321(8) Uani 1 1 d . . .
H27A H 0.1070 -0.0852 0.1243 0.039 Uiso 1 1 calc R . .
C28 C 0.1480(3) -0.0167(3) 0.21284(16) 0.0229(7) Uani 1 1 d . . .
C29 C 0.1720(4) 0.0794(3) 0.02612(17) 0.0323(8) Uani 1 1 d . . .
H29A H 0.2570 0.0103 0.0132 0.039 Uiso 1 1 calc R . .
C30 C 0.0880(4) 0.1288(4) -0.02480(18) 0.0421(9) Uani 1 1 d . . .
H30A H 0.1156 0.0924 -0.0721 0.051 Uiso 1 1 calc R . .
C31 C -0.0351(4) 0.2301(3) -0.00761(18) 0.0349(8) Uani 1 1 d . . .
H31A H -0.0912 0.2640 -0.0430 0.042 Uiso 1 1 calc R . .
C32 C -0.0759(3) 0.2813(3) 0.06122(17) 0.0305(8) Uani 1 1 d . . .
H32A H -0.1608 0.3508 0.0737 0.037 Uiso 1 1 calc R . .
C33 C 0.0071(3) 0.2316(3) 0.11262(16) 0.0244(7) Uani 1 1 d . . .
H33A H -0.0224 0.2672 0.1601 0.029 Uiso 1 1 calc R . .
C34 C 0.1324(3) 0.1306(3) 0.09578(15) 0.0209(6) Uani 1 1 d . . .
C35 C 0.0883(7) 0.2441(7) 0.4381(4) 0.0307(14) Uani 0.425(5) 1 d PG A 1
H35A H 0.1683 0.2551 0.4490 0.037 Uiso 0.425(5) 1 calc PR A 1
C36 C 0.0108(8) 0.1993(8) 0.4884(3) 0.0427(15) Uani 0.425(5) 1 d PG A 1
H36A H 0.0379 0.1796 0.5338 0.051 Uiso 0.425(5) 1 calc PR A 1
C37 C -0.1062(7) 0.1834(8) 0.4725(5) 0.0456(17) Uani 0.425(5) 1 d PG A 1
H37A H -0.1592 0.1528 0.5069 0.055 Uiso 0.425(5) 1 calc PR A 1
C38 C -0.1458(10) 0.2122(12) 0.4061(6) 0.0433(11) Uani 0.425(5) 1 d PG A 1
H38A H -0.2258 0.2013 0.3951 0.052 Uiso 0.425(5) 1 calc PR A 1
C39 C -0.0684(14) 0.2570(14) 0.3557(5) 0.0336(9) Uani 0.425(5) 1 d PG A 1
H39A H -0.0954 0.2767 0.3103 0.040 Uiso 0.425(5) 1 calc PR A 1
C40 C 0.0487(12) 0.2730(10) 0.3717(4) 0.0262(11) Uani 0.425(5) 1 d PGD A 1
C35' C 0.1082(5) 0.1816(5) 0.4307(3) 0.0307(14) Uani 0.575(5) 1 d PG A 2
H35B H 0.1967 0.1750 0.4404 0.037 Uiso 0.575(5) 1 calc PR A 2
C36' C 0.0334(6) 0.1227(5) 0.4720(2) 0.0427(15) Uani 0.575(5) 1 d PG A 2
H36B H 0.0709 0.0760 0.5100 0.051 Uiso 0.575(5) 1 calc PR A 2
C37' C -0.0962(5) 0.1323(6) 0.4578(3) 0.0456(17) Uani 0.575(5) 1 d PG A 2
H37B H -0.1472 0.0921 0.4860 0.055 Uiso 0.575(5) 1 calc PR A 2
C38' C -0.1510(7) 0.2007(8) 0.4022(4) 0.0433(11) Uani 0.575(5) 1 d PG A 2
H38B H -0.2396 0.2072 0.3925 0.052 Uiso 0.575(5) 1 calc PR A 2
C39' C -0.0763(10) 0.2596(9) 0.3609(4) 0.0336(9) Uani 0.575(5) 1 d PG A 2
H39B H -0.1137 0.3063 0.3229 0.040 Uiso 0.575(5) 1 calc PR A 2
C40' C 0.0533(9) 0.2500(7) 0.3751(3) 0.0262(11) Uani 0.575(5) 1 d PGD A 2
C41 C 0.0483(2) 0.46735(19) 0.20503(12) 0.0398(9) Uani 1 1 d G . .
H41A H 0.1277 0.4104 0.1747 0.048 Uiso 1 1 calc R A .
C42 C -0.0458(3) 0.5665(2) 0.17647(14) 0.0595(14) Uani 1 1 d G A .
H42A H -0.0306 0.5773 0.1266 0.071 Uiso 1 1 calc R . .
C43 C -0.1619(2) 0.64990(18) 0.2208(2) 0.085(2) Uani 1 1 d G A .
H43A H -0.2262 0.7177 0.2013 0.102 Uiso 1 1 calc R . .
C44 C -0.1841(2) 0.63410(19) 0.29378(19) 0.0772(19) Uani 1 1 d G A .
H44A H -0.2635 0.6911 0.3241 0.093 Uiso 1 1 calc R . .
C45 C -0.0900(3) 0.5349(2) 0.32234(13) 0.0523(12) Uani 1 1 d G A .
H45A H -0.1052 0.5241 0.3722 0.063 Uiso 1 1 calc R . .
C46 C 0.0261(2) 0.45155(17) 0.27797(13) 0.0333(8) Uani 1 1 d G A .
C47 C 0.1509(4) 0.4474(5) 0.4391(3) 0.0340(13) Uani 0.534(4) 1 d PG A 1
H47A H 0.0532 0.4650 0.4488 0.041 Uiso 0.534(4) 1 calc PR A 1
C48 C 0.2103(5) 0.4973(5) 0.4843(3) 0.0379(14) Uani 0.534(4) 1 d PG A 1
H48A H 0.1533 0.5490 0.5248 0.045 Uiso 0.534(4) 1 calc PR A 1
C49 C 0.3532(6) 0.4715(7) 0.4701(4) 0.035(2) Uani 0.534(4) 1 d PG A 1
H49A H 0.3939 0.5056 0.5010 0.042 Uiso 0.534(4) 1 calc PR A 1
C50 C 0.4366(4) 0.3959(8) 0.4109(5) 0.0318(10) Uani 0.534(4) 1 d PG A 1
H50A H 0.5343 0.3783 0.4012 0.038 Uiso 0.534(4) 1 calc PR A 1
C51 C 0.3771(7) 0.3459(6) 0.3657(4) 0.0245(8) Uani 0.534(4) 1 d PG A 1
H51A H 0.4341 0.2942 0.3252 0.029 Uiso 0.534(4) 1 calc PR A 1
C52 C 0.2343(7) 0.3717(4) 0.3799(2) 0.0163(14) Uani 0.534(4) 1 d PGD A 1
C47' C 0.1475(5) 0.5136(5) 0.4031(3) 0.0340(13) Uani 0.466(4) 1 d PG A 2
H47B H 0.0524 0.5528 0.3974 0.041 Uiso 0.466(4) 1 calc PR A 2
C48' C 0.2016(6) 0.5652(5) 0.4503(3) 0.0379(14) Uani 0.466(4) 1 d PG A 2
H48B H 0.1434 0.6397 0.4769 0.045 Uiso 0.466(4) 1 calc PR A 2
C49' C 0.3407(7) 0.5079(8) 0.4586(5) 0.035(2) Uani 0.466(4) 1 d PG A 2
H49B H 0.3777 0.5431 0.4908 0.042 Uiso 0.466(4) 1 calc PR A 2
C50' C 0.4258(5) 0.3989(9) 0.4197(6) 0.0318(10) Uani 0.466(4) 1 d PG A 2
H50B H 0.5210 0.3597 0.4254 0.038 Uiso 0.466(4) 1 calc PR A 2
C51' C 0.3718(8) 0.3472(6) 0.3725(5) 0.0245(8) Uani 0.466(4) 1 d PG A 2
H51B H 0.4300 0.2728 0.3459 0.029 Uiso 0.466(4) 1 calc PR A 2
C52' C 0.2326(8) 0.4046(5) 0.3642(3) 0.0163(14) Uani 0.466(4) 1 d PGD A 2

loop_
_atom_site_aniso_label
_atom_site_aniso_U_11
_atom_site_aniso_U_22
_atom_site_aniso_U_33
_atom_site_aniso_U_23
_atom_site_aniso_U_13
_atom_site_aniso_U_12
Ni 0.0225(2) 0.0151(2) 0.0152(2) 0.00027(15) -0.00261(16) -0.00614(16)
P1 0.0260(4) 0.0170(4) 0.0159(4) 0.0014(3) -0.0028(3) -0.0082(3)
P2 0.0232(4) 0.0161(4) 0.0171(4) 0.0007(3) -0.0027(3) -0.0058(3)
P3 0.0251(4) 0.0171(4) 0.0164(4) -0.0002(3) -0.0032(3) -0.0079(3)
P4 0.0201(4) 0.0253(4) 0.0256(4) -0.0092(3) -0.0045(3) -0.0049(4)
C1 0.045(2) 0.037(2) 0.0246(18) 0.0081(15) -0.0085(16) -0.0224(18)
C2 0.051(2) 0.043(2) 0.034(2) 0.0099(17) -0.0196(18) -0.0212(19)
C3 0.062(3) 0.0271(19) 0.0187(17) 0.0079(14) -0.0079(17) -0.0157(18)
C4 0.049(2) 0.0290(19) 0.0259(18) 0.0047(15) 0.0027(17) -0.0165(18)
C5 0.040(2) 0.0321(19) 0.0201(17) 0.0060(14) -0.0019(15) -0.0146(17)
C6 0.0335(18) 0.0167(15) 0.0173(15) 0.0007(12) -0.0031(13) -0.0122(14)
C7 0.0232(17) 0.0253(17) 0.0234(16) 0.0018(13) -0.0037(13) -0.0095(14)
C8 0.0282(18) 0.0247(17) 0.0277(18) -0.0029(14) 0.0004(14) -0.0098(15)
C9 0.039(2) 0.0266(18) 0.0251(17) -0.0009(14) -0.0071(15) -0.0177(16)
C10 0.035(2) 0.0311(19) 0.0323(19) 0.0053(15) -0.0119(15) -0.0171(16)
C11 0.0292(18) 0.0241(17) 0.0254(17) 0.0051(13) -0.0074(14) -0.0110(14)
C12 0.0281(17) 0.0201(15) 0.0143(14) 0.0031(12) 0.0004(12) -0.0114(13)
C13 0.0265(17) 0.0196(16) 0.0232(16) 0.0011(13) 0.0014(13) -0.0082(14)
C14 0.0225(17) 0.0224(16) 0.0240(17) 0.0018(13) -0.0006(13) -0.0059(14)
C15 0.060(3) 0.041(2) 0.040(2) 0.0194(18) -0.0241(19) -0.030(2)
C16 0.092(4) 0.085(4) 0.054(3) 0.039(3) -0.050(3) -0.056(3)
C17 0.078(3) 0.077(3) 0.036(2) 0.032(2) -0.025(2) -0.038(3)
C18 0.040(2) 0.036(2) 0.037(2) 0.0166(17) -0.0014(17) -0.0094(18)
C19 0.0290(18) 0.0309(18) 0.0256(17) 0.0067(14) -0.0049(14) -0.0078(15)
C20 0.0244(17) 0.0184(15) 0.0196(16) 0.0009(12) -0.0017(13) -0.0027(13)
C21 0.0293(18) 0.0146(15) 0.0245(17) -0.0037(12) -0.0044(14) -0.0045(13)
C22 0.0266(17) 0.0199(16) 0.0221(16) -0.0026(13) -0.0023(13) -0.0075(14)
C23 0.0329(19) 0.0277(18) 0.0245(17) -0.0009(14) -0.0023(14) -0.0129(15)
C24 0.042(2) 0.034(2) 0.0274(19) 0.0054(15) 0.0051(16) -0.0137(17)
C25 0.030(2) 0.0306(19) 0.052(2) 0.0104(17) 0.0018(17) -0.0147(16)
C26 0.046(2) 0.037(2) 0.051(2) 0.0069(18) -0.0172(19) -0.0269(19)
C27 0.041(2) 0.0299(19) 0.0346(19) 0.0064(15) -0.0120(16) -0.0214(17)
C28 0.0253(17) 0.0203(16) 0.0231(16) 0.0029(13) -0.0038(13) -0.0091(14)
C29 0.0311(19) 0.035(2) 0.0236(17) -0.0061(15) -0.0053(15) -0.0047(16)
C30 0.045(2) 0.054(2) 0.0185(17) -0.0042(17) -0.0057(16) -0.008(2)
C31 0.034(2) 0.043(2) 0.0258(18) 0.0067(16) -0.0127(15) -0.0102(17)
C32 0.0296(19) 0.0289(18) 0.0319(19) -0.0002(15) -0.0071(15) -0.0094(15)
C33 0.0288(18) 0.0248(17) 0.0207(16) -0.0025(13) -0.0023(13) -0.0124(14)
C34 0.0255(17) 0.0213(16) 0.0189(15) 0.0020(12) -0.0044(13) -0.0122(14)
C35 0.028(3) 0.036(4) 0.025(2) 0.005(3) 0.000(2) -0.011(3)
C36 0.054(3) 0.062(5) 0.024(3) 0.003(3) -0.003(3) -0.037(4)
C37 0.051(3) 0.052(5) 0.032(4) -0.019(3) 0.019(3) -0.028(4)
C38 0.022(2) 0.041(3) 0.063(3) -0.012(2) 0.0011(19) -0.0105(18)
C39 0.026(2) 0.0247(18) 0.045(2) -0.0059(18) -0.0080(19) -0.0039(16)
C40 0.0211(18) 0.029(3) 0.0194(18) -0.0089(17) 0.0037(14) -0.002(2)
C35' 0.028(3) 0.036(4) 0.025(2) 0.005(3) 0.000(2) -0.011(3)
C36' 0.054(3) 0.062(5) 0.024(3) 0.003(3) -0.003(3) -0.037(4)
C37' 0.051(3) 0.052(5) 0.032(4) -0.019(3) 0.019(3) -0.028(4)
C38' 0.022(2) 0.041(3) 0.063(3) -0.012(2) 0.0011(19) -0.0105(18)
C39' 0.026(2) 0.0247(18) 0.045(2) -0.0059(18) -0.0080(19) -0.0039(16)
C40' 0.0211(18) 0.029(3) 0.0194(18) -0.0089(17) 0.0037(14) -0.002(2)
C41 0.038(2) 0.0221(18) 0.067(3) 0.0038(18) -0.030(2) -0.0117(16)
C42 0.046(3) 0.030(2) 0.123(4) 0.027(2) -0.054(3) -0.023(2)
C43 0.040(3) 0.024(2) 0.211(7) 0.033(3) -0.062(4) -0.018(2)
C44 0.021(2) 0.014(2) 0.194(6) -0.011(3) -0.014(3) -0.0059(17)
C45 0.025(2) 0.027(2) 0.103(4) -0.020(2) -0.005(2) -0.0094(17)
C46 0.0240(18) 0.0178(16) 0.060(3) -0.0077(16) -0.0135(17) -0.0075(14)
C47 0.022(2) 0.039(4) 0.036(3) -0.017(2) -0.003(2) -0.007(3)
C48 0.032(3) 0.044(4) 0.032(3) -0.023(2) -0.006(3) -0.008(3)
C49 0.031(2) 0.040(5) 0.036(3) -0.010(3) -0.014(2) -0.012(3)
C50 0.0246(19) 0.043(2) 0.028(3) -0.0016(19) -0.0092(17) -0.0113(17)
C51 0.0287(18) 0.0263(17) 0.0161(19) 0.0007(14) -0.0044(14) -0.0076(15)
C52 0.0229(18) 0.016(3) 0.012(3) 0.004(2) 0.000(2) -0.011(2)
C47' 0.022(2) 0.039(4) 0.036(3) -0.017(2) -0.003(2) -0.007(3)
C48' 0.032(3) 0.044(4) 0.032(3) -0.023(2) -0.006(3) -0.008(3)
C49' 0.031(2) 0.040(5) 0.036(3) -0.010(3) -0.014(2) -0.012(3)
C50' 0.0246(19) 0.043(2) 0.028(3) -0.0016(19) -0.0092(17) -0.0113(17)
C51' 0.0287(18) 0.0263(17) 0.0161(19) 0.0007(14) -0.0044(14) -0.0076(15)
C52' 0.0229(18) 0.016(3) 0.012(3) 0.004(2) 0.000(2) -0.011(2)

loop_
_atom_type_symbol
_atom_type_description
_atom_type_scat_dispersion_real
_atom_type_scat_dispersion_imag
_atom_type_scat_source
C C 0.0033 0.0016 'International Tables Vol C Tables 4.2.6.8 and 6.1.1.4'
H H 0.0000 0.0000 'International Tables Vol C Tables 4.2.6.8 and 6.1.1.4'
P P 0.1023 0.0942 'International Tables Vol C Tables 4.2.6.8 and 6.1.1.4'
Ni Ni 0.3393 1.1124 'International Tables Vol C Tables 4.2.6.8 and 6.1.1.4'

loop_
_geom_angle_atom_site_label_1
_geom_angle_atom_site_label_2
_geom_angle_atom_site_label_3
_geom_angle
P2 Ni P3 90.39(4)
P2 Ni P4 125.43(4)
P3 Ni P4 117.99(4)
P2 Ni P1 90.16(4)
P3 Ni P1 112.34(4)
P4 Ni P1 115.59(4)
C12 P1 C6 99.83(13)
C12 P1 C13 103.00(14)
C6 P1 C13 99.44(14)
C12 P1 Ni 117.81(9)
C6 P1 Ni 126.91(11)
C13 P1 Ni 106.25(10)
C20 P2 C14 102.02(14)
C20 P2 C21 102.94(14)
C14 P2 C21 102.08(14)
C20 P2 Ni 131.81(10)
C14 P2 Ni 108.15(10)
C21 P2 Ni 106.29(10)
C34 P3 C28 99.52(13)
C34 P3 C22 104.69(14)
C28 P3 C22 98.53(14)
C34 P3 Ni 125.51(10)
C28 P3 Ni 121.41(10)
C22 P3 Ni 103.02(10)
C40 P4 C46 97.3(4)
C40 P4 C52 93.7(4)
C46 P4 C52 108.38(18)
C40 P4 C52' 105.1(4)
C46 P4 C52' 97.0(2)
C46 P4 C40' 102.8(3)
C52 P4 C40' 95.0(3)
C52' P4 C40' 107.4(3)
C40 P4 Ni 120.6(4)
C46 P4 Ni 115.66(9)
C52 P4 Ni 117.66(19)
C52' P4 Ni 117.2(2)
C40' P4 Ni 114.6(3)
C6 C1 C2 121.1(3)
C3 C2 C1 120.4(3)
C4 C3 C2 119.7(3)
C3 C4 C5 119.7(3)
C6 C5 C4 121.5(3)
C1 C6 C5 117.5(3)
C1 C6 P1 120.2(2)
C5 C6 P1 122.3(2)
C8 C7 C12 121.6(3)
C7 C8 C9 119.8(3)
C8 C9 C10 119.9(3)
C11 C10 C9 120.1(3)
C10 C11 C12 121.1(3)
C11 C12 C7 117.4(3)
C11 C12 P1 124.5(2)
C7 C12 P1 117.9(2)
C14 C13 P1 110.2(2)
C13 C14 P2 108.3(2)
C16 C15 C20 121.3(3)
C17 C16 C15 120.9(4)
C16 C17 C18 119.5(4)
C17 C18 C19 119.9(3)
C18 C19 C20 121.6(3)
C15 C20 C19 116.8(3)
C15 C20 P2 122.9(2)
C19 C20 P2 120.0(2)
C22 C21 P2 111.9(2)
C21 C22 P3 108.1(2)
C28 C23 C24 121.2(3)
C25 C24 C23 120.1(3)
C26 C25 C24 119.6(3)
C25 C26 C27 120.4(3)
C26 C27 C28 120.6(3)
C23 C28 C27 118.1(3)
C23 C28 P3 120.0(2)
C27 C28 P3 121.8(2)
C30 C29 C34 120.3(3)
C31 C30 C29 120.9(3)
C32 C31 C30 119.4(3)
C31 C32 C33 120.0(3)
C32 C33 C34 121.2(3)
C29 C34 C33 118.1(3)
C29 C34 P3 124.9(2)
C33 C34 P3 116.9(2)
C36 C35 C40 120.0
C35 C36 C37 120.0
C38 C37 C36 120.0
C37 C38 C39 120.0
C40 C39 C38 120.0
C39 C40 C35 120.0
C39 C40 P4 123.7(7)
C35 C40 P4 116.1(7)
C36' C35' C40' 120.0
C37' C36' C35' 120.0
C38' C37' C36' 120.0
C39' C38' C37' 120.0
C38' C39' C40' 120.0
C39' C40' C35' 120.0
C39' C40' P4 118.3(5)
C35' C40' P4 121.3(5)
C42 C41 C46 120.0
C43 C42 C41 120.0
C42 C43 C44 120.0
C45 C44 C43 120.0
C46 C45 C44 120.0
C45 C46 C41 120.0
C45 C46 P4 124.54(14)
C41 C46 P4 115.44(14)
C48 C47 C52 120.0
C47 C48 C49 120.0
C50 C49 C48 120.0
C49 C50 C51 120.0
C50 C51 C52 120.0
C51 C52 C47 120.0
C51 C52 P4 116.0(4)
C47 C52 P4 123.5(4)
C48' C47' C52' 120.0
C47' C48' C49' 120.0
C50' C49' C48' 120.0
C49' C50' C51' 120.0
C50' C51' C52' 120.0
C51' C52' C47' 120.0
C51' C52' P4 116.6(4)
C47' C52' P4 122.8(4)

loop_
_geom_bond_atom_site_label_1
_geom_bond_atom_site_label_2
_geom_bond_distance
Ni P2 2.1496(10)
Ni P3 2.1521(9)
Ni P4 2.1526(10)
Ni P1 2.1612(9)
P1 C12 1.837(3)
P1 C6 1.835(3)
P1 C13 1.858(3)
P2 C20 1.830(3)
P2 C14 1.848(3)
P2 C21 1.873(3)
P3 C34 1.831(3)
P3 C28 1.846(3)
P3 C22 1.855(3)
P4 C40 1.766(8)
P4 C46 1.8652(19)
P4 C52 1.867(5)
P4 C52' 1.883(6)
P4 C40' 1.932(5)
C1 C6 1.385(4)
C1 C2 1.386(4)
C2 C3 1.373(5)
C3 C4 1.373(5)
C4 C5 1.391(4)
C5 C6 1.387(4)
C7 C8 1.376(4)
C7 C12 1.400(4)
C8 C9 1.382(4)
C9 C10 1.382(4)
C10 C11 1.382(4)
C11 C12 1.395(4)
C13 C14 1.526(4)
C15 C16 1.382(5)
C15 C20 1.388(4)
C16 C17 1.374(6)
C17 C18 1.373(5)
C18 C19 1.387(4)
C19 C20 1.406(4)
C21 C22 1.536(4)
C23 C28 1.379(4)
C23 C24 1.390(4)
C24 C25 1.376(5)
C25 C26 1.378(5)
C26 C27 1.385(4)
C27 C28 1.400(4)
C29 C30 1.389(5)
C29 C34 1.389(4)
C30 C31 1.379(5)
C31 C32 1.375(4)
C32 C33 1.390(4)
C33 C34 1.390(4)
C35 C36 1.3900
C35 C40 1.3900
C36 C37 1.3900
C37 C38 1.3900
C38 C39 1.3900
C39 C40 1.3900
C35' C36' 1.3900
C35' C40' 1.3900
C36' C37' 1.3900
C37' C38' 1.3900
C38' C39' 1.3900
C39' C40' 1.3900
C41 C42 1.3900
C41 C46 1.3900
C42 C43 1.3900
C43 C44 1.3900
C44 C45 1.3900
C45 C46 1.3900
C47 C48 1.3900
C47 C52 1.3900
C48 C49 1.3900
C49 C50 1.3900
C50 C51 1.3900
C51 C52 1.3900
C47' C48' 1.3900
C47' C52' 1.3900
C48' C49' 1.3900
C49' C50' 1.3900
C50' C51' 1.3900
C51' C52' 1.3900

loop_
_geom_torsion_atom_site_label_1
_geom_torsion_atom_site_label_2
_geom_torsion_atom_site_label_3
_geom_torsion_atom_site_label_4
_geom_torsion
P2 Ni P1 C12 -103.12(12)
P3 Ni P1 C12 166.39(11)
P4 Ni P1 C12 26.98(12)
P2 Ni P1 C6 127.26(12)
P3 Ni P1 C6 36.77(13)
P4 Ni P1 C6 -102.64(12)
P2 Ni P1 C13 11.63(11)
P3 Ni P1 C13 -78.86(11)
P4 Ni P1 C13 141.72(11)
P3 Ni P2 C20 -111.65(14)
P4 Ni P2 C20 13.86(15)
P1 Ni P2 C20 136.00(14)
P3 Ni P2 C14 122.40(11)
P4 Ni P2 C14 -112.09(11)
P1 Ni P2 C14 10.05(11)
P3 Ni P2 C21 13.41(11)
P4 Ni P2 C21 138.93(11)
P1 Ni P2 C21 -98.93(11)
P2 Ni P3 C34 -151.45(12)
P4 Ni P3 C34 77.23(13)
P1 Ni P3 C34 -61.12(13)
P2 Ni P3 C28 76.18(12)
P4 Ni P3 C28 -55.13(12)
P1 Ni P3 C28 166.52(12)
P2 Ni P3 C22 -32.46(10)
P4 Ni P3 C22 -163.77(10)
P1 Ni P3 C22 57.88(11)
P2 Ni P4 C40 -66.6(4)
P3 Ni P4 C40 46.2(4)
P1 Ni P4 C40 -176.7(4)
P2 Ni P4 C46 176.91(8)
P3 Ni P4 C46 -70.28(9)
P1 Ni P4 C46 66.77(9)
P2 Ni P4 C52 46.62(19)
P3 Ni P4 C52 159.44(18)
P1 Ni P4 C52 -63.52(19)
P2 Ni P4 C52' 63.4(2)
P3 Ni P4 C52' 176.2(2)
P1 Ni P4 C52' -46.7(2)
P2 Ni P4 C40' -63.7(3)
P3 Ni P4 C40' 49.1(3)
P1 Ni P4 C40' -173.8(3)
C6 C1 C2 C3 0.1(5)
C1 C2 C3 C4 1.3(5)
C2 C3 C4 C5 -2.1(5)
C3 C4 C5 C6 1.6(5)
C2 C1 C6 C5 -0.7(5)
C2 C1 C6 P1 179.4(3)
C4 C5 C6 C1 -0.2(5)
C4 C5 C6 P1 179.7(2)
C12 P1 C6 C1 -126.2(3)
C13 P1 C6 C1 128.8(3)
Ni P1 C6 C1 10.1(3)
C12 P1 C6 C5 53.9(3)
C13 P1 C6 C5 -51.1(3)
Ni P1 C6 C5 -169.8(2)
C12 C7 C8 C9 0.1(5)
C7 C8 C9 C10 1.1(5)
C8 C9 C10 C11 -1.1(5)
C9 C10 C11 C12 -0.2(5)
C10 C11 C12 C7 1.3(4)
C10 C11 C12 P1 -174.2(2)
C8 C7 C12 C11 -1.3(4)
C8 C7 C12 P1 174.5(2)
C6 P1 C12 C11 -110.6(3)
C13 P1 C12 C11 -8.5(3)
Ni P1 C12 C11 108.1(2)
C6 P1 C12 C7 73.9(2)
C13 P1 C12 C7 176.1(2)
Ni P1 C12 C7 -67.4(2)
C12 P1 C13 C14 88.1(2)
C6 P1 C13 C14 -169.5(2)
Ni P1 C13 C14 -36.4(2)
P1 C13 C14 P2 44.8(2)
C20 P2 C14 C13 -176.5(2)
C21 P2 C14 C13 77.3(2)
Ni P2 C14 C13 -34.6(2)
C20 C15 C16 C17 0.0(7)
C15 C16 C17 C18 0.2(7)
C16 C17 C18 C19 -0.8(6)
C17 C18 C19 C20 1.3(5)
C16 C15 C20 C19 0.5(5)
C16 C15 C20 P2 174.5(3)
C18 C19 C20 C15 -1.1(5)
C18 C19 C20 P2 -175.3(3)
C14 P2 C20 C15 26.3(3)
C21 P2 C20 C15 131.9(3)
Ni P2 C20 C15 -101.8(3)
C14 P2 C20 C19 -159.9(2)
C21 P2 C20 C19 -54.3(3)
Ni P2 C20 C19 72.0(3)
C20 P2 C21 C22 155.3(2)
C14 P2 C21 C22 -99.2(2)
Ni P2 C21 C22 14.0(2)
P2 C21 C22 P3 -39.8(3)
C34 P3 C22 C21 -179.1(2)
C28 P3 C22 C21 -76.9(2)
Ni P3 C22 C21 48.3(2)
C28 C23 C24 C25 -0.4(5)
C23 C24 C25 C26 -0.1(5)
C24 C25 C26 C27 0.1(5)
C25 C26 C27 C28 0.4(5)
C24 C23 C28 C27 0.8(5)
C24 C23 C28 P3 -175.4(2)
C26 C27 C28 C23 -0.8(5)
C26 C27 C28 P3 175.3(3)
C34 P3 C28 C23 -145.9(3)
C22 P3 C28 C23 107.5(3)
Ni P3 C28 C23 -3.5(3)
C34 P3 C28 C27 38.1(3)
C22 P3 C28 C27 -68.5(3)
Ni P3 C28 C27 -179.5(2)
C34 C29 C30 C31 0.8(6)
C29 C30 C31 C32 -1.0(6)
C30 C31 C32 C33 0.4(5)
C31 C32 C33 C34 0.6(5)
C30 C29 C34 C33 0.2(5)
C30 C29 C34 P3 -177.6(3)
C32 C33 C34 C29 -0.8(5)
C32 C33 C34 P3 177.1(2)
C28 P3 C34 C29 -98.4(3)
C22 P3 C34 C29 3.1(3)
Ni P3 C34 C29 121.3(3)
C28 P3 C34 C33 83.8(2)
C22 P3 C34 C33 -174.7(2)
Ni P3 C34 C33 -56.5(3)
C40 C35 C36 C37 0.0
C35 C36 C37 C38 0.0
C36 C37 C38 C39 0.0
C37 C38 C39 C40 0.0
C38 C39 C40 C35 0.0
C38 C39 C40 P4 174.5(7)
C36 C35 C40 C39 0.0
C36 C35 C40 P4 -174.9(7)
C46 P4 C40 C39 50.6(4)
C52 P4 C40 C39 159.7(4)
C52' P4 C40 C39 150.0(4)
C40' P4 C40 C39 -99(5)
Ni P4 C40 C39 -75.0(5)
C46 P4 C40 C35 -134.7(6)
C52 P4 C40 C35 -25.6(7)
C52' P4 C40 C35 -35.4(7)
C40' P4 C40 C35 76(5)
Ni P4 C40 C35 99.7(7)
C40' C35' C36' C37' 0.0
C35' C36' C37' C38' 0.0
C36' C37' C38' C39' 0.0
C37' C38' C39' C40' 0.0
C38' C39' C40' C35' 0.0
C38' C39' C40' P4 172.7(5)
C36' C35' C40' C39' 0.0
C36' C35' C40' P4 -172.5(5)
C40 P4 C40' C39' 65(5)
C46 P4 C40' C39' 33.4(3)
C52 P4 C40' C39' 143.5(3)
C52' P4 C40' C39' 135.0(3)
Ni P4 C40' C39' -93.0(2)
C40 P4 C40' C35' -123(6)
C46 P4 C40' C35' -154.1(4)
C52 P4 C40' C35' -43.9(5)
C52' P4 C40' C35' -52.4(6)
Ni P4 C40' C35' 79.6(5)
C46 C41 C42 C43 0.0
C41 C42 C43 C44 0.0
C42 C43 C44 C45 0.0
C43 C44 C45 C46 0.0
C44 C45 C46 C41 0.0
C44 C45 C46 P4 178.43(16)
C42 C41 C46 C45 0.0
C42 C41 C46 P4 -178.57(15)
C40 P4 C46 C45 41.0(4)
C52 P4 C46 C45 -55.4(2)
C52' P4 C46 C45 -65.3(2)
C40' P4 C46 C45 44.4(3)
Ni P4 C46 C45 170.01(10)
C40 P4 C46 C41 -140.6(4)
C52 P4 C46 C41 123.1(2)
C52' P4 C46 C41 113.2(2)
C40' P4 C46 C41 -137.1(3)
Ni P4 C46 C41 -11.49(14)
C52 C47 C48 C49 0.0
C47 C48 C49 C50 0.0
C48 C49 C50 C51 0.0
C49 C50 C51 C52 0.0
C50 C51 C52 C47 0.0
C50 C51 C52 P4 172.1(3)
C48 C47 C52 C51 0.0
C48 C47 C52 P4 -171.5(4)
C40 P4 C52 C51 140.7(5)
C46 P4 C52 C51 -120.4(3)
C52' P4 C52 C51 -78.8(15)
C40' P4 C52 C51 134.3(4)
Ni P4 C52 C51 13.2(3)
C40 P4 C52 C47 -47.5(5)
C46 P4 C52 C47 51.4(4)
C52' P4 C52 C47 93.0(15)
C40' P4 C52 C47 -53.9(4)
Ni P4 C52 C47 -175.0(3)
C52' C47' C48' C49' 0.0
C47' C48' C49' C50' 0.0
C48' C49' C50' C51' 0.0
C49' C50' C51' C52' 0.0
C50' C51' C52' C47' 0.0
C50' C51' C52' P4 -171.6(4)
C48' C47' C52' C51' 0.0
C48' C47' C52' P4 171.1(4)
C40 P4 C52' C51' 108.0(5)
C46 P4 C52' C51' -152.5(4)
C52 P4 C52' C51' 66.9(15)
C40' P4 C52' C51' 101.6(5)
Ni P4 C52' C51' -28.9(4)
C40 P4 C52' C47' -63.4(5)
C46 P4 C52' C47' 36.1(4)
C52 P4 C52' C47' -104.5(16)
C40' P4 C52' C47' -69.7(5)
Ni P4 C52' C47' 159.7(3)
